data_4131183
loop_
_publ_author_name
'Bertermann, R\"udiger'
'B\"ohnke, Julian'
'Braunschweig, Holger'
'Dewhurst, Rian D.'
'Kupfer, Thomas'
'Muessig, Jonas H.'
'Pentecost, Leanne'
'Radacki, Krzysztof'
'Sen, Sakya S.'
'Vargas, Alfredo'

_publ_section_title
;
 Dynamic, Reversible Oxidative Addition of Highly Polar Bonds to a
 Transition Metal.
;
_journal_issue 49
_journal_name_full 'Journal of the American Chemical Society'
_journal_page_first 16140
_journal_page_last 16147
_journal_paper_doi 10.1021/jacs.6b10609
_journal_volume 138
_journal_year 2016
_chemical_formula_moiety 'C74 H136 Cl10 In2 P4 Pt2'
_chemical_formula_sum 'C74 H136 Cl10 In2 P4 Pt2'
_chemical_formula_weight 2124.02
_space_group_crystal_system triclinic
_space_group_IT_number 2
_space_group_name_Hall '-P 1'
_space_group_name_H-M_alt 'P -1'
_atom_sites_solution_hydrogens geom
_atom_sites_solution_primary iterative
_atom_sites_solution_secondary difmap
_audit_creation_method SHELXL-2014/6
_cell_angle_alpha 100.904(9)
_cell_angle_beta 102.293(6)
_cell_angle_gamma 95.348(8)
_cell_formula_units_Z 1
_cell_length_a 10.0794(19)
_cell_length_b 13.775(5)
_cell_length_c 16.137(5)
_cell_measurement_reflns_used 9419
_cell_measurement_temperature 100(2)
_cell_measurement_theta_max 26.76
_cell_measurement_theta_min 2.65
_cell_volume 2128.7(11)
_computing_cell_refinement 'Saint+ ver. V8.34A (Bruker AXS)'
_computing_data_collection 'APEX2 ver. 2014.9 (Bruker AXS)'
_computing_data_reduction 'Saint+ ver. V8.34A (Bruker AXS)'
_computing_molecular_graphics 'ShelXLe (Huebschle et all, 2011)'
_computing_publication_material 'SHELXL-2014/6 (Sheldrick, 2014)'
_computing_structure_refinement 'SHELXL-2014/6 (Sheldrick, 2014)'
_computing_structure_solution 'SHELXT (Sheldrick, 2014)'
_diffrn_ambient_temperature 100(2)
_diffrn_detector 'CMOS area detector (Photon 100)'
_diffrn_detector_area_resol_mean 10.24
_diffrn_measured_fraction_theta_full 0.999
_diffrn_measured_fraction_theta_max 0.999
_diffrn_measurement_device_type 'Bruker D8 Quest'
_diffrn_measurement_method '\f and \w scans'
_diffrn_radiation_monochromator 'multi-layer mirror'
_diffrn_radiation_type MoK\a
_diffrn_radiation_wavelength 0.71073
_diffrn_reflns_av_R_equivalents 0.0366
_diffrn_reflns_av_unetI/netI 0.0226
_diffrn_reflns_Laue_measured_fraction_full 0.999
_diffrn_reflns_Laue_measured_fraction_max 0.999
_diffrn_reflns_limit_h_max 12
_diffrn_reflns_limit_h_min -12
_diffrn_reflns_limit_k_max 17
_diffrn_reflns_limit_k_min -17
_diffrn_reflns_limit_l_max 20
_diffrn_reflns_limit_l_min -20
_diffrn_reflns_number 64469
_diffrn_reflns_point_group_measured_fraction_full 0.999
_diffrn_reflns_point_group_measured_fraction_max 0.999
_diffrn_reflns_theta_full 26.000
_diffrn_reflns_theta_max 26.372
_diffrn_reflns_theta_min 2.219
_diffrn_source 'microfocus sealed tube (Incoatec ImS)'
_exptl_absorpt_coefficient_mu 4.238
_exptl_absorpt_correction_T_max 0.6287
_exptl_absorpt_correction_T_min 0.4031
_exptl_absorpt_correction_type multi-scan
_exptl_absorpt_process_details 'SadAbs 2014/4 (Bruker AXS)'
_exptl_crystal_colour colourless
_exptl_crystal_density_diffrn 1.657
_exptl_crystal_description plate
_exptl_crystal_F_000 1064
_exptl_crystal_size_max 0.35
_exptl_crystal_size_mid 0.307
_exptl_crystal_size_min 0.079
_refine_diff_density_max 1.491
_refine_diff_density_min -0.957
_refine_diff_density_rms 0.102
_refine_ls_extinction_method none
_refine_ls_goodness_of_fit_ref 1.053
_refine_ls_hydrogen_treatment constr
_refine_ls_matrix_type full
_refine_ls_number_parameters 415
_refine_ls_number_reflns 8709
_refine_ls_number_restraints 0
_refine_ls_restrained_S_all 1.053
_refine_ls_R_factor_all 0.0264
_refine_ls_R_factor_gt 0.0235
_refine_ls_shift/su_max 0.003
_refine_ls_shift/su_mean 0.000
_refine_ls_structure_factor_coef Fsqd
_refine_ls_weighting_details 'w=1/[\s^2^(Fo^2^)+(0.0198P)^2^+6.1919P] where P=(Fo^2^+2Fc^2^)/3'
_refine_ls_weighting_scheme calc
_refine_ls_wR_factor_gt 0.0561
_refine_ls_wR_factor_ref 0.0582
_reflns_Friedel_coverage 0.000
_reflns_number_gt 8170
_reflns_number_total 8709
_reflns_threshold_expression 'I > 2\s(I)'
_cod_data_source_file ja6b10609_si_001.cif
_cod_data_source_block 1b
_cod_original_cell_volume 2128.7(10)
_cod_database_code 4131183
_shelx_space_group_comment
;
The symmetry employed for this shelxl refinement is uniquely defined
by the following loop, which should always be used as a source of
symmetry information in preference to the above space-group names.
They are only intended as comments.
;
_shelx_estimated_absorpt_t_min 0.319
_shelx_estimated_absorpt_t_max 0.731
_shelxl_version_number 2014/6

loop_
_space_group_symop_operation_xyz
'x, y, z'
'-x, -y, -z'

loop_
_atom_site_label
_atom_site_type_symbol
_atom_site_fract_x
_atom_site_fract_y
_atom_site_fract_z
_atom_site_U_iso_or_equiv
_atom_site_adp_type
_atom_site_occupancy
_atom_site_site_symmetry_order
_atom_site_calc_flag
_atom_site_refinement_flags_posn
_atom_site_refinement_flags_adp
Pt1 Pt 0.81723(2) 0.29374(2) 0.76540(2) 0.01430(4) Uani 1 1 d . .
C1 C 0.7849(3) 0.3704(2) 0.5702(2) 0.0200(6) Uani 1 1 d . .
H1 H 0.7954 0.2984 0.5531 0.024 Uiso 1 1 calc R U
P1 P 0.87942(8) 0.40870(5) 0.68577(5) 0.01398(15) Uani 1 1 d . .
Cl1 Cl 0.78896(10) 0.16404(5) 0.63825(5) 0.02440(17) Uani 1 1 d . .
In1 In 0.84678(2) 0.42962(2) 0.90165(2) 0.01538(5) Uani 1 1 d . .
Cl3 Cl 0.97574(8) 0.41020(5) 1.05265(5) 0.02053(16) Uani 1 1 d . .
C3 C 0.5514(4) 0.3205(3) 0.4670(2) 0.0347(9) Uani 1 1 d . .
H3A H 0.5602 0.2484 0.4561 0.042 Uiso 1 1 calc R U
H3B H 0.4529 0.3268 0.4607 0.042 Uiso 1 1 calc R U
Cl2 Cl 0.67413(9) 0.51108(6) 0.95478(6) 0.02821(18) Uani 1 1 d . .
P2 P 0.76118(8) 0.17004(5) 0.83867(5) 0.01316(15) Uani 1 1 d . .
C2 C 0.6303(3) 0.3703(3) 0.5605(2) 0.0262(7) Uani 1 1 d . .
H2A H 0.6107 0.4398 0.5748 0.031 Uiso 1 1 calc R U
H2B H 0.5991 0.3336 0.6017 0.031 Uiso 1 1 calc R U
Cl4 Cl 0.03080(12) -0.10508(10) 0.58048(8) 0.0516(3) Uani 1 1 d . .
C4 C 0.6034(4) 0.3663(3) 0.4007(2) 0.0308(8) Uani 1 1 d . .
H4A H 0.5830 0.4359 0.4063 0.037 Uiso 1 1 calc R U
H4B H 0.5550 0.3285 0.3417 0.037 Uiso 1 1 calc R U
C6 C 0.8372(4) 0.4190(3) 0.5034(2) 0.0283(8) Uani 1 1 d . .
H6A H 0.9360 0.4141 0.5092 0.034 Uiso 1 1 calc R U
H6B H 0.8258 0.4906 0.5138 0.034 Uiso 1 1 calc R U
Cl5 Cl -0.26450(12) -0.13975(10) 0.56222(8) 0.0501(3) Uani 1 1 d . .
C5 C 0.7561(4) 0.3660(3) 0.4117(2) 0.0241(7) Uani 1 1 d . .
H5A H 0.7874 0.3995 0.3688 0.029 Uiso 1 1 calc R U
H5B H 0.7752 0.2961 0.3999 0.029 Uiso 1 1 calc R U
C9 C 0.7257(4) 0.6637(3) 0.7962(2) 0.0257(7) Uani 1 1 d . .
H9A H 0.6326 0.6757 0.8021 0.031 Uiso 1 1 calc R U
H9B H 0.7832 0.6671 0.8549 0.031 Uiso 1 1 calc R U
C8 C 0.7181(3) 0.5592(2) 0.7396(2) 0.0205(7) Uani 1 1 d . .
H8A H 0.6546 0.5536 0.6824 0.025 Uiso 1 1 calc R U
H8B H 0.6824 0.5081 0.7679 0.025 Uiso 1 1 calc R U
C7 C 0.8614(3) 0.5409(2) 0.7269(2) 0.0173(6) Uani 1 1 d . .
H7 H 0.9217 0.5585 0.7869 0.021 Uiso 1 1 calc R U
C11 C 0.9240(4) 0.7244(2) 0.7383(3) 0.0297(8) Uani 1 1 d . .
H11A H 0.9919 0.7301 0.7938 0.036 Uiso 1 1 calc R U
H11B H 0.9565 0.7753 0.7085 0.036 Uiso 1 1 calc R U
C10 C 0.7861(4) 0.7444(3) 0.7567(2) 0.0278(8) Uani 1 1 d . .
H10A H 0.7217 0.7475 0.7019 0.033 Uiso 1 1 calc R U
H10B H 0.7976 0.8100 0.7971 0.033 Uiso 1 1 calc R U
C12 C 0.9138(4) 0.6196(2) 0.6811(2) 0.0263(7) Uani 1 1 d . .
H12A H 0.8500 0.6146 0.6241 0.032 Uiso 1 1 calc R U
H12B H 1.0050 0.6077 0.6710 0.032 Uiso 1 1 calc R U
C15 C 1.3095(3) 0.4618(3) 0.7755(2) 0.0256(7) Uani 1 1 d . .
H15A H 1.3334 0.5087 0.7398 0.031 Uiso 1 1 calc R U
H15B H 1.3653 0.4869 0.8356 0.031 Uiso 1 1 calc R U
C14 C 1.1574(3) 0.4584(3) 0.7756(2) 0.0236(7) Uani 1 1 d . .
H14A H 1.1380 0.5270 0.7955 0.028 Uiso 1 1 calc R U
H14B H 1.1363 0.4183 0.8172 0.028 Uiso 1 1 calc R U
C13 C 1.0640(3) 0.4131(2) 0.6851(2) 0.0173(6) Uani 1 1 d . .
H13 H 1.0832 0.4574 0.6453 0.021 Uiso 1 1 calc R U
C16 C 1.3433(4) 0.3590(3) 0.7397(3) 0.0312(8) Uani 1 1 d . .
H16A H 1.3290 0.3138 0.7789 0.037 Uiso 1 1 calc R U
H16B H 1.4410 0.3644 0.7371 0.037 Uiso 1 1 calc R U
C18 C 1.1005(4) 0.3096(3) 0.6501(3) 0.0276(8) Uani 1 1 d . .
H18A H 1.0793 0.2634 0.6871 0.033 Uiso 1 1 calc R U
H18B H 1.0439 0.2827 0.5905 0.033 Uiso 1 1 calc R U
C17 C 1.2530(4) 0.3153(3) 0.6489(3) 0.0351(9) Uani 1 1 d . .
H17A H 1.2741 0.2476 0.6276 0.042 Uiso 1 1 calc R U
H17B H 1.2728 0.3576 0.6085 0.042 Uiso 1 1 calc R U
C20 C 1.0284(3) 0.1795(2) 0.9339(2) 0.0202(7) Uani 1 1 d . .
H20A H 1.0568 0.2319 0.9044 0.024 Uiso 1 1 calc R U
H20B H 0.9957 0.2123 0.9845 0.024 Uiso 1 1 calc R U
C21 C 1.1523(3) 0.1283(3) 0.9658(2) 0.0233(7) Uani 1 1 d . .
H21A H 1.2278 0.1791 1.0033 0.028 Uiso 1 1 calc R U
H21B H 1.1268 0.0810 1.0009 0.028 Uiso 1 1 calc R U
C22 C 1.2010(3) 0.0720(2) 0.8893(2) 0.0225(7) Uani 1 1 d . .
H22A H 1.2343 0.1200 0.8571 0.027 Uiso 1 1 calc R U
H22B H 1.2781 0.0369 0.9111 0.027 Uiso 1 1 calc R U
C23 C 1.0840(3) -0.0035(2) 0.8284(2) 0.0213(7) Uani 1 1 d . .
H23A H 1.0551 -0.0540 0.8596 0.026 Uiso 1 1 calc R U
H23B H 1.1164 -0.0384 0.7785 0.026 Uiso 1 1 calc R U
C24 C 0.9605(3) 0.0482(2) 0.7949(2) 0.0191(6) Uani 1 1 d . .
H24A H 0.9874 0.0953 0.7600 0.023 Uiso 1 1 calc R U
H24B H 0.8851 -0.0024 0.7569 0.023 Uiso 1 1 calc R U
C25 C 0.6291(3) 0.0707(2) 0.7651(2) 0.0170(6) Uani 1 1 d . .
H25 H 0.6751 0.0396 0.7196 0.020 Uiso 1 1 calc R U
C26 C 0.5817(3) -0.0163(2) 0.8041(2) 0.0198(6) Uani 1 1 d . .
H26A H 0.6624 -0.0412 0.8356 0.024 Uiso 1 1 calc R U
H26B H 0.5264 0.0070 0.8459 0.024 Uiso 1 1 calc R U
C27 C 0.4956(4) -0.1006(2) 0.7311(2) 0.0240(7) Uani 1 1 d . .
H27A H 0.5539 -0.1276 0.6925 0.029 Uiso 1 1 calc R U
H27B H 0.4618 -0.1553 0.7565 0.029 Uiso 1 1 calc R U
C28 C 0.3739(4) -0.0645(3) 0.6778(3) 0.0302(8) Uani 1 1 d . .
H28A H 0.3095 -0.0455 0.7146 0.036 Uiso 1 1 calc R U
H28B H 0.3248 -0.1196 0.6289 0.036 Uiso 1 1 calc R U
C29 C 0.4190(4) 0.0251(3) 0.6419(3) 0.0309(8) Uani 1 1 d . .
H29A H 0.3368 0.0496 0.6117 0.037 Uiso 1 1 calc R U
H29B H 0.4731 0.0037 0.5988 0.037 Uiso 1 1 calc R U
C30 C 0.5063(4) 0.1109(2) 0.7146(2) 0.0240(7) Uani 1 1 d . .
H30A H 0.5394 0.1656 0.6891 0.029 Uiso 1 1 calc R U
H30B H 0.4498 0.1377 0.7545 0.029 Uiso 1 1 calc R U
C31 C 0.7068(3) 0.2093(2) 0.9418(2) 0.0166(6) Uani 1 1 d . .
H31 H 0.7694 0.2721 0.9733 0.020 Uiso 1 1 calc R U
C32 C 0.5616(3) 0.2394(2) 0.9261(2) 0.0211(7) Uani 1 1 d . .
H32A H 0.5548 0.2871 0.8871 0.025 Uiso 1 1 calc R U
H32B H 0.4937 0.1795 0.8971 0.025 Uiso 1 1 calc R U
C33 C 0.5284(4) 0.2873(3) 1.0114(3) 0.0291(8) Uani 1 1 d . .
H33A H 0.5896 0.3512 1.0370 0.035 Uiso 1 1 calc R U
H33B H 0.4327 0.3019 0.9996 0.035 Uiso 1 1 calc R U
C34 C 0.5460(4) 0.2194(3) 1.0759(3) 0.0304(8) Uani 1 1 d . .
H34A H 0.4772 0.1588 1.0534 0.036 Uiso 1 1 calc R U
H34B H 0.5300 0.2544 1.1316 0.036 Uiso 1 1 calc R U
C35 C 0.6894(4) 0.1892(3) 1.0914(2) 0.0243(7) Uani 1 1 d . .
H35A H 0.6967 0.1428 1.1315 0.029 Uiso 1 1 calc R U
H35B H 0.7577 0.2493 1.1190 0.029 Uiso 1 1 calc R U
C36 C 0.7212(3) 0.1387(2) 1.0060(2) 0.0201(7) Uani 1 1 d . .
H36A H 0.6571 0.0761 0.9802 0.024 Uiso 1 1 calc R U
H36B H 0.8157 0.1216 1.0176 0.024 Uiso 1 1 calc R U
C37 C -0.1267(5) -0.0705(3) 0.5386(3) 0.0419(10) Uani 1 1 d . .
H37A H -0.1411 -0.0797 0.4748 0.050 Uiso 1 1 calc R U
H37B H -0.1256 0.0013 0.5628 0.050 Uiso 1 1 calc R U
C19 C 0.9106(3) 0.1051(2) 0.8711(2) 0.0150(6) Uani 1 1 d . .
H19 H 0.8819 0.0550 0.9036 0.018 Uiso 1 1 calc R U

loop_
_atom_site_aniso_label
_atom_site_aniso_U_11
_atom_site_aniso_U_22
_atom_site_aniso_U_33
_atom_site_aniso_U_23
_atom_site_aniso_U_13
_atom_site_aniso_U_12
Pt1 0.01620(7) 0.01045(6) 0.01556(6) 0.00442(4) 0.00079(4) 0.00196(4)
C1 0.0175(16) 0.0220(16) 0.0196(15) 0.0073(13) 0.0005(13) 0.0006(12)
P1 0.0146(4) 0.0111(3) 0.0158(4) 0.0043(3) 0.0011(3) 0.0025(3)
Cl1 0.0437(5) 0.0121(3) 0.0159(4) 0.0033(3) 0.0054(3) -0.0002(3)
In1 0.01662(11) 0.01188(10) 0.01645(11) 0.00286(8) 0.00103(8) 0.00296(8)
Cl3 0.0247(4) 0.0146(3) 0.0186(4) 0.0043(3) -0.0017(3) -0.0008(3)
C3 0.0215(19) 0.049(2) 0.0262(19) 0.0001(17) 0.0003(15) -0.0055(17)
Cl2 0.0281(4) 0.0246(4) 0.0365(5) 0.0074(3) 0.0131(4) 0.0123(3)
P2 0.0118(4) 0.0113(3) 0.0162(4) 0.0044(3) 0.0011(3) 0.0027(3)
C2 0.0169(17) 0.0358(19) 0.0211(17) -0.0004(14) 0.0013(13) 0.0000(14)
Cl4 0.0398(6) 0.0740(8) 0.0463(6) 0.0240(6) 0.0094(5) 0.0136(6)
C4 0.0251(19) 0.039(2) 0.0218(17) 0.0002(15) -0.0032(14) 0.0064(16)
C6 0.0244(18) 0.0311(19) 0.0270(18) 0.0106(15) -0.0002(15) -0.0034(15)
Cl5 0.0425(6) 0.0636(7) 0.0486(6) 0.0185(5) 0.0168(5) 0.0012(5)
C5 0.0246(18) 0.0249(17) 0.0227(17) 0.0090(14) 0.0031(14) 0.0018(14)
C9 0.0255(18) 0.0252(17) 0.0254(17) 0.0024(14) 0.0024(14) 0.0126(14)
C8 0.0180(16) 0.0198(16) 0.0239(16) 0.0056(13) 0.0026(13) 0.0074(13)
C7 0.0181(16) 0.0141(14) 0.0193(15) 0.0038(12) 0.0020(12) 0.0052(12)
C11 0.034(2) 0.0124(15) 0.042(2) 0.0062(15) 0.0063(17) 0.0040(14)
C10 0.033(2) 0.0192(16) 0.0293(18) 0.0027(14) 0.0007(15) 0.0127(14)
C12 0.033(2) 0.0154(15) 0.036(2) 0.0103(14) 0.0152(16) 0.0080(14)
C15 0.0170(17) 0.0305(18) 0.0263(18) 0.0031(14) -0.0005(13) 0.0071(14)
C14 0.0176(17) 0.0262(17) 0.0245(17) 0.0019(14) 0.0018(13) 0.0060(13)
C13 0.0165(15) 0.0144(14) 0.0211(15) 0.0053(12) 0.0023(12) 0.0040(12)
C16 0.0215(18) 0.034(2) 0.038(2) 0.0082(16) 0.0036(16) 0.0111(15)
C18 0.0228(18) 0.0187(16) 0.038(2) -0.0007(14) 0.0039(15) 0.0078(13)
C17 0.026(2) 0.030(2) 0.044(2) -0.0040(17) 0.0065(17) 0.0127(16)
C20 0.0143(15) 0.0151(15) 0.0276(17) 0.0014(13) -0.0008(13) 0.0040(12)
C21 0.0154(16) 0.0224(16) 0.0285(18) 0.0020(14) -0.0010(13) 0.0051(13)
C22 0.0125(15) 0.0240(17) 0.0320(18) 0.0069(14) 0.0051(13) 0.0058(13)
C23 0.0177(16) 0.0202(16) 0.0276(17) 0.0036(13) 0.0077(13) 0.0078(13)
C24 0.0186(16) 0.0202(15) 0.0185(15) 0.0035(12) 0.0037(12) 0.0064(12)
C25 0.0141(15) 0.0120(14) 0.0228(16) 0.0030(12) 0.0002(12) 0.0031(11)
C26 0.0190(16) 0.0141(14) 0.0267(17) 0.0043(13) 0.0061(13) 0.0022(12)
C27 0.0221(17) 0.0179(16) 0.0314(18) 0.0022(14) 0.0088(14) -0.0003(13)
C28 0.0182(17) 0.0230(17) 0.042(2) -0.0025(15) 0.0006(15) -0.0017(14)
C29 0.0205(18) 0.0261(18) 0.037(2) 0.0008(15) -0.0086(15) 0.0047(14)
C30 0.0246(18) 0.0126(15) 0.0264(17) 0.0012(13) -0.0108(14) 0.0064(13)
C31 0.0136(15) 0.0158(14) 0.0214(15) 0.0044(12) 0.0050(12) 0.0039(11)
C32 0.0160(16) 0.0201(16) 0.0293(18) 0.0097(13) 0.0047(13) 0.0063(12)
C33 0.0252(19) 0.0285(18) 0.042(2) 0.0126(16) 0.0167(16) 0.0150(15)
C34 0.031(2) 0.034(2) 0.036(2) 0.0136(16) 0.0196(17) 0.0160(16)
C35 0.0249(18) 0.0287(18) 0.0241(17) 0.0092(14) 0.0100(14) 0.0103(14)
C36 0.0205(16) 0.0218(16) 0.0221(16) 0.0084(13) 0.0081(13) 0.0094(13)
C37 0.040(2) 0.040(2) 0.046(2) 0.0124(19) 0.010(2) 0.0023(19)
C19 0.0131(14) 0.0143(14) 0.0189(15) 0.0053(12) 0.0037(12) 0.0043(11)

loop_
_atom_type_symbol
_atom_type_description
_atom_type_scat_dispersion_real
_atom_type_scat_dispersion_imag
_atom_type_scat_source
C C 0.0033 0.0016 'International Tables Vol C Tables 4.2.6.8 and 6.1.1.4'
H H 0.0000 0.0000 'International Tables Vol C Tables 4.2.6.8 and 6.1.1.4'
P P 0.1023 0.0942 'International Tables Vol C Tables 4.2.6.8 and 6.1.1.4'
Cl Cl 0.1484 0.1585 'International Tables Vol C Tables 4.2.6.8 and 6.1.1.4'
In In -0.7276 1.3100 'International Tables Vol C Tables 4.2.6.8 and 6.1.1.4'
Pt Pt -1.7033 8.3905 'International Tables Vol C Tables 4.2.6.8 and 6.1.1.4'

loop_
_geom_angle_atom_site_label_1
_geom_angle_atom_site_label_2
_geom_angle_atom_site_label_3
_geom_angle
_geom_angle_site_symmetry_3
P1 Pt1 P2 175.89(3) .
P1 Pt1 Cl1 88.45(4) .
P2 Pt1 Cl1 87.93(4) .
P1 Pt1 In1 92.34(3) .
P2 Pt1 In1 91.27(3) .
Cl1 Pt1 In1 179.199(19) .
C6 C1 C2 112.0(3) .
C6 C1 P1 118.6(2) .
C2 C1 P1 111.3(2) .
C6 C1 H1 104.4 .
C2 C1 H1 104.4 .
P1 C1 H1 104.4 .
C1 P1 C7 108.66(15) .
C1 P1 C13 105.69(15) .
C7 P1 C13 103.67(14) .
C1 P1 Pt1 110.96(11) .
C7 P1 Pt1 116.56(11) .
C13 P1 Pt1 110.55(10) .
Cl2 In1 Pt1 128.00(3) .
Cl2 In1 Cl3 94.31(3) .
Pt1 In1 Cl3 122.28(3) .
Cl2 In1 Cl3 93.74(4) 2_767
Pt1 In1 Cl3 125.71(2) 2_767
Cl3 In1 Cl3 79.68(3) 2_767
In1 Cl3 In1 100.32(3) 2_767
C4 C3 C2 112.2(3) .
C4 C3 H3A 109.2 .
C2 C3 H3A 109.2 .
C4 C3 H3B 109.2 .
C2 C3 H3B 109.2 .
H3A C3 H3B 107.9 .
C25 P2 C19 104.49(14) .
C25 P2 C31 108.68(15) .
C19 P2 C31 103.50(14) .
C25 P2 Pt1 110.40(10) .
C19 P2 Pt1 110.71(10) .
C31 P2 Pt1 118.05(10) .
C1 C2 C3 110.5(3) .
C1 C2 H2A 109.5 .
C3 C2 H2A 109.5 .
C1 C2 H2B 109.5 .
C3 C2 H2B 109.5 .
H2A C2 H2B 108.1 .
C3 C4 C5 111.5(3) .
C3 C4 H4A 109.3 .
C5 C4 H4A 109.3 .
C3 C4 H4B 109.3 .
C5 C4 H4B 109.3 .
H4A C4 H4B 108.0 .
C1 C6 C5 109.4(3) .
C1 C6 H6A 109.8 .
C5 C6 H6A 109.8 .
C1 C6 H6B 109.8 .
C5 C6 H6B 109.8 .
H6A C6 H6B 108.2 .
C4 C5 C6 112.1(3) .
C4 C5 H5A 109.2 .
C6 C5 H5A 109.2 .
C4 C5 H5B 109.2 .
C6 C5 H5B 109.2 .
H5A C5 H5B 107.9 .
C10 C9 C8 111.3(3) .
C10 C9 H9A 109.4 .
C8 C9 H9A 109.4 .
C10 C9 H9B 109.4 .
C8 C9 H9B 109.4 .
H9A C9 H9B 108.0 .
C9 C8 C7 110.0(3) .
C9 C8 H8A 109.7 .
C7 C8 H8A 109.7 .
C9 C8 H8B 109.7 .
C7 C8 H8B 109.7 .
H8A C8 H8B 108.2 .
C12 C7 C8 108.9(3) .
C12 C7 P1 117.8(2) .
C8 C7 P1 115.2(2) .
C12 C7 H7 104.4 .
C8 C7 H7 104.4 .
P1 C7 H7 104.4 .
C10 C11 C12 111.3(3) .
C10 C11 H11A 109.4 .
C12 C11 H11A 109.4 .
C10 C11 H11B 109.4 .
C12 C11 H11B 109.4 .
H11A C11 H11B 108.0 .
C11 C10 C9 111.7(3) .
C11 C10 H10A 109.3 .
C9 C10 H10A 109.3 .
C11 C10 H10B 109.3 .
C9 C10 H10B 109.3 .
H10A C10 H10B 107.9 .
C7 C12 C11 109.3(3) .
C7 C12 H12A 109.8 .
C11 C12 H12A 109.8 .
C7 C12 H12B 109.8 .
C11 C12 H12B 109.8 .
H12A C12 H12B 108.3 .
C16 C15 C14 111.5(3) .
C16 C15 H15A 109.3 .
C14 C15 H15A 109.3 .
C16 C15 H15B 109.3 .
C14 C15 H15B 109.3 .
H15A C15 H15B 108.0 .
C15 C14 C13 112.2(3) .
C15 C14 H14A 109.2 .
C13 C14 H14A 109.2 .
C15 C14 H14B 109.2 .
C13 C14 H14B 109.2 .
H14A C14 H14B 107.9 .
C14 C13 C18 109.9(3) .
C14 C13 P1 112.0(2) .
C18 C13 P1 112.1(2) .
C14 C13 H13 107.6 .
C18 C13 H13 107.6 .
P1 C13 H13 107.6 .
C15 C16 C17 110.7(3) .
C15 C16 H16A 109.5 .
C17 C16 H16A 109.5 .
C15 C16 H16B 109.5 .
C17 C16 H16B 109.5 .
H16A C16 H16B 108.1 .
C17 C18 C13 111.2(3) .
C17 C18 H18A 109.4 .
C13 C18 H18A 109.4 .
C17 C18 H18B 109.4 .
C13 C18 H18B 109.4 .
H18A C18 H18B 108.0 .
C16 C17 C18 110.7(3) .
C16 C17 H17A 109.5 .
C18 C17 H17A 109.5 .
C16 C17 H17B 109.5 .
C18 C17 H17B 109.5 .
H17A C17 H17B 108.1 .
C21 C20 C19 111.8(3) .
C21 C20 H20A 109.2 .
C19 C20 H20A 109.2 .
C21 C20 H20B 109.2 .
C19 C20 H20B 109.2 .
H20A C20 H20B 107.9 .
C22 C21 C20 110.9(3) .
C22 C21 H21A 109.5 .
C20 C21 H21A 109.5 .
C22 C21 H21B 109.5 .
C20 C21 H21B 109.5 .
H21A C21 H21B 108.1 .
C23 C22 C21 110.2(3) .
C23 C22 H22A 109.6 .
C21 C22 H22A 109.6 .
C23 C22 H22B 109.6 .
C21 C22 H22B 109.6 .
H22A C22 H22B 108.1 .
C22 C23 C24 111.1(3) .
C22 C23 H23A 109.4 .
C24 C23 H23A 109.4 .
C22 C23 H23B 109.4 .
C24 C23 H23B 109.4 .
H23A C23 H23B 108.0 .
C19 C24 C23 110.4(3) .
C19 C24 H24A 109.6 .
C23 C24 H24A 109.6 .
C19 C24 H24B 109.6 .
C23 C24 H24B 109.6 .
H24A C24 H24B 108.1 .
C30 C25 C26 111.4(3) .
C30 C25 P2 113.5(2) .
C26 C25 P2 116.5(2) .
C30 C25 H25 104.7 .
C26 C25 H25 104.7 .
P2 C25 H25 104.7 .
C27 C26 C25 109.4(3) .
C27 C26 H26A 109.8 .
C25 C26 H26A 109.8 .
C27 C26 H26B 109.8 .
C25 C26 H26B 109.8 .
H26A C26 H26B 108.2 .
C28 C27 C26 111.7(3) .
C28 C27 H27A 109.3 .
C26 C27 H27A 109.3 .
C28 C27 H27B 109.3 .
C26 C27 H27B 109.3 .
H27A C27 H27B 107.9 .
C27 C28 C29 111.7(3) .
C27 C28 H28A 109.3 .
C29 C28 H28A 109.3 .
C27 C28 H28B 109.3 .
C29 C28 H28B 109.3 .
H28A C28 H28B 107.9 .
C28 C29 C30 111.7(3) .
C28 C29 H29A 109.3 .
C30 C29 H29A 109.3 .
C28 C29 H29B 109.3 .
C30 C29 H29B 109.3 .
H29A C29 H29B 107.9 .
C25 C30 C29 109.1(3) .
C25 C30 H30A 109.9 .
C29 C30 H30A 109.9 .
C25 C30 H30B 109.9 .
C29 C30 H30B 109.9 .
H30A C30 H30B 108.3 .
C32 C31 C36 110.0(3) .
C32 C31 P2 112.2(2) .
C36 C31 P2 117.6(2) .
C32 C31 H31 105.3 .
C36 C31 H31 105.3 .
P2 C31 H31 105.3 .
C33 C32 C31 111.2(3) .
C33 C32 H32A 109.4 .
C31 C32 H32A 109.4 .
C33 C32 H32B 109.4 .
C31 C32 H32B 109.4 .
H32A C32 H32B 108.0 .
C34 C33 C32 111.5(3) .
C34 C33 H33A 109.3 .
C32 C33 H33A 109.3 .
C34 C33 H33B 109.3 .
C32 C33 H33B 109.3 .
H33A C33 H33B 108.0 .
C33 C34 C35 111.1(3) .
C33 C34 H34A 109.4 .
C35 C34 H34A 109.4 .
C33 C34 H34B 109.4 .
C35 C34 H34B 109.4 .
H34A C34 H34B 108.0 .
C34 C35 C36 111.2(3) .
C34 C35 H35A 109.4 .
C36 C35 H35A 109.4 .
C34 C35 H35B 109.4 .
C36 C35 H35B 109.4 .
H35A C35 H35B 108.0 .
C35 C36 C31 110.1(3) .
C35 C36 H36A 109.6 .
C31 C36 H36A 109.6 .
C35 C36 H36B 109.6 .
C31 C36 H36B 109.6 .
H36A C36 H36B 108.2 .
Cl4 C37 Cl5 112.8(2) .
Cl4 C37 H37A 109.0 .
Cl5 C37 H37A 109.0 .
Cl4 C37 H37B 109.0 .
Cl5 C37 H37B 109.0 .
H37A C37 H37B 107.8 .
C24 C19 C20 110.5(3) .
C24 C19 P2 114.4(2) .
C20 C19 P2 109.9(2) .
C24 C19 H19 107.2 .
C20 C19 H19 107.2 .
P2 C19 H19 107.2 .

loop_
_geom_bond_atom_site_label_1
_geom_bond_atom_site_label_2
_geom_bond_distance
_geom_bond_site_symmetry_2
Pt1 P1 2.3409(9) .
Pt1 P2 2.3426(9) .
Pt1 Cl1 2.3983(10) .
Pt1 In1 2.5469(7) .
C1 C6 1.529(5) .
C1 C2 1.533(5) .
C1 P1 1.855(3) .
C1 H1 1.0000 .
P1 C7 1.856(3) .
P1 C13 1.858(3) .
In1 Cl2 2.3786(9) .
In1 Cl3 2.5809(10) .
In1 Cl3 2.5883(10) 2_767
Cl3 In1 2.5883(10) 2_767
C3 C4 1.501(6) .
C3 C2 1.542(5) .
C3 H3A 0.9900 .
C3 H3B 0.9900 .
P2 C25 1.851(3) .
P2 C19 1.853(3) .
P2 C31 1.861(3) .
C2 H2A 0.9900 .
C2 H2B 0.9900 .
Cl4 C37 1.735(5) .
C4 C5 1.513(5) .
C4 H4A 0.9900 .
C4 H4B 0.9900 .
C6 C5 1.535(5) .
C6 H6A 0.9900 .
C6 H6B 0.9900 .
Cl5 C37 1.761(5) .
C5 H5A 0.9900 .
C5 H5B 0.9900 .
C9 C10 1.523(5) .
C9 C8 1.537(4) .
C9 H9A 0.9900 .
C9 H9B 0.9900 .
C8 C7 1.538(4) .
C8 H8A 0.9900 .
C8 H8B 0.9900 .
C7 C12 1.537(4) .
C7 H7 1.0000 .
C11 C10 1.521(5) .
C11 C12 1.541(5) .
C11 H11A 0.9900 .
C11 H11B 0.9900 .
C10 H10A 0.9900 .
C10 H10B 0.9900 .
C12 H12A 0.9900 .
C12 H12B 0.9900 .
C15 C16 1.524(5) .
C15 C14 1.529(5) .
C15 H15A 0.9900 .
C15 H15B 0.9900 .
C14 C13 1.539(4) .
C14 H14A 0.9900 .
C14 H14B 0.9900 .
C13 C18 1.540(4) .
C13 H13 1.0000 .
C16 C17 1.528(5) .
C16 H16A 0.9900 .
C16 H16B 0.9900 .
C18 C17 1.536(5) .
C18 H18A 0.9900 .
C18 H18B 0.9900 .
C17 H17A 0.9900 .
C17 H17B 0.9900 .
C20 C21 1.533(4) .
C20 C19 1.535(4) .
C20 H20A 0.9900 .
C20 H20B 0.9900 .
C21 C22 1.528(5) .
C21 H21A 0.9900 .
C21 H21B 0.9900 .
C22 C23 1.527(5) .
C22 H22A 0.9900 .
C22 H22B 0.9900 .
C23 C24 1.540(4) .
C23 H23A 0.9900 .
C23 H23B 0.9900 .
C24 C19 1.534(4) .
C24 H24A 0.9900 .
C24 H24B 0.9900 .
C25 C30 1.539(4) .
C25 C26 1.540(4) .
C25 H25 1.0000 .
C26 C27 1.532(5) .
C26 H26A 0.9900 .
C26 H26B 0.9900 .
C27 C28 1.523(5) .
C27 H27A 0.9900 .
C27 H27B 0.9900 .
C28 C29 1.530(5) .
C28 H28A 0.9900 .
C28 H28B 0.9900 .
C29 C30 1.546(5) .
C29 H29A 0.9900 .
C29 H29B 0.9900 .
C30 H30A 0.9900 .
C30 H30B 0.9900 .
C31 C32 1.540(4) .
C31 C36 1.544(4) .
C31 H31 1.0000 .
C32 C33 1.528(5) .
C32 H32A 0.9900 .
C32 H32B 0.9900 .
C33 C34 1.521(5) .
C33 H33A 0.9900 .
C33 H33B 0.9900 .
C34 C35 1.523(5) .
C34 H34A 0.9900 .
C34 H34B 0.9900 .
C35 C36 1.533(4) .
C35 H35A 0.9900 .
C35 H35B 0.9900 .
C36 H36A 0.9900 .
C36 H36B 0.9900 .
C37 H37A 0.9900 .
C37 H37B 0.9900 .
C19 H19 1.0000 .

loop_
_geom_torsion_atom_site_label_1
_geom_torsion_atom_site_label_2
_geom_torsion_atom_site_label_3
_geom_torsion_atom_site_label_4
_geom_torsion
C6 C1 P1 C7 66.6(3)
C2 C1 P1 C7 -65.5(3)
C6 C1 P1 C13 -44.1(3)
C2 C1 P1 C13 -176.3(2)
C6 C1 P1 Pt1 -164.0(2)
C2 C1 P1 Pt1 63.9(3)
C6 C1 C2 C3 54.8(4)
P1 C1 C2 C3 -169.8(3)
C4 C3 C2 C1 -53.6(4)
C2 C3 C4 C5 54.4(4)
C2 C1 C6 C5 -56.0(4)
P1 C1 C6 C5 172.2(2)
C3 C4 C5 C6 -56.2(4)
C1 C6 C5 C4 56.4(4)
C10 C9 C8 C7 56.9(4)
C9 C8 C7 C12 -60.5(3)
C9 C8 C7 P1 164.5(2)
C1 P1 C7 C12 -59.3(3)
C13 P1 C7 C12 52.8(3)
Pt1 P1 C7 C12 174.5(2)
C1 P1 C7 C8 71.4(3)
C13 P1 C7 C8 -176.5(2)
Pt1 P1 C7 C8 -54.8(2)
C12 C11 C10 C9 54.6(4)
C8 C9 C10 C11 -53.8(4)
C8 C7 C12 C11 60.9(4)
P1 C7 C12 C11 -165.5(2)
C10 C11 C12 C7 -58.3(4)
C16 C15 C14 C13 -55.0(4)
C15 C14 C13 C18 54.4(4)
C15 C14 C13 P1 179.7(2)
C1 P1 C13 C14 171.8(2)
C7 P1 C13 C14 57.6(2)
Pt1 P1 C13 C14 -68.1(2)
C1 P1 C13 C18 -64.2(3)
C7 P1 C13 C18 -178.4(2)
Pt1 P1 C13 C18 56.0(3)
C14 C15 C16 C17 55.7(4)
C14 C13 C18 C17 -55.7(4)
P1 C13 C18 C17 179.1(3)
C15 C16 C17 C18 -57.1(4)
C13 C18 C17 C16 57.7(4)
C19 C20 C21 C22 55.9(4)
C20 C21 C22 C23 -56.6(4)
C21 C22 C23 C24 57.9(4)
C22 C23 C24 C19 -57.6(4)
C19 P2 C25 C30 -167.7(2)
C31 P2 C25 C30 82.3(3)
Pt1 P2 C25 C30 -48.7(3)
C19 P2 C25 C26 60.8(3)
C31 P2 C25 C26 -49.1(3)
Pt1 P2 C25 C26 179.9(2)
C30 C25 C26 C27 58.9(3)
P2 C25 C26 C27 -168.7(2)
C25 C26 C27 C28 -56.5(4)
C26 C27 C28 C29 55.0(4)
C27 C28 C29 C30 -54.5(4)
C26 C25 C30 C29 -58.2(4)
P2 C25 C30 C29 167.9(3)
C28 C29 C30 C25 55.5(4)
C25 P2 C31 C32 -53.8(2)
C19 P2 C31 C32 -164.4(2)
Pt1 P2 C31 C32 72.9(2)
C25 P2 C31 C36 75.3(3)
C19 P2 C31 C36 -35.4(3)
Pt1 P2 C31 C36 -158.0(2)
C36 C31 C32 C33 56.4(4)
P2 C31 C32 C33 -170.7(2)
C31 C32 C33 C34 -55.5(4)
C32 C33 C34 C35 55.2(4)
C33 C34 C35 C36 -56.6(4)
C34 C35 C36 C31 57.7(4)
C32 C31 C36 C35 -57.2(4)
P2 C31 C36 C35 172.7(2)
C23 C24 C19 C20 55.6(3)
C23 C24 C19 P2 -179.7(2)
C21 C20 C19 C24 -55.3(4)
C21 C20 C19 P2 177.5(2)
C25 P2 C19 C24 55.8(3)
C31 P2 C19 C24 169.5(2)
Pt1 P2 C19 C24 -63.1(2)
C25 P2 C19 C20 -179.2(2)
C31 P2 C19 C20 -65.5(2)
Pt1 P2 C19 C20 61.9(2)
